data_1507673
loop_
_publ_author_name
'Kumar, B. Senthil'
'Venkataramasubramanian, V.'
'Sudalai, Arumugam'

_publ_section_title
;
 Organocatalytic sequential \a-amination/Corey-Chaykovsky reaction of
 aldehydes: a high yield synthesis of 4-hydroxypyrazolidine derivatives.
;
_journal_issue 10
_journal_name_full 'Organic letters'
_journal_page_first 2468
_journal_page_last 2471
_journal_paper_doi 10.1021/ol300739b
_journal_volume 14
_journal_year 2012
_chemical_formula_moiety 'C20 H30 N2 O5'
_chemical_formula_sum 'C20 H30 N2 O5'
_chemical_formula_weight 378.46
_chemical_name_systematic
; 
 ? 
;
_space_group_IT_number 14
_symmetry_cell_setting monoclinic
_symmetry_space_group_name_Hall '-P 2ybc'
_symmetry_space_group_name_H-M 'P 1 21/c 1'
_atom_sites_solution_hydrogens geom
_atom_sites_solution_primary direct
_atom_sites_solution_secondary difmap
_audit_creation_method SHELXL-97
_cell_angle_alpha 90.00
_cell_angle_beta 123.609(2)
_cell_angle_gamma 90.00
_cell_formula_units_Z 4
_cell_length_a 13.4858(4)
_cell_length_b 11.0668(3)
_cell_length_c 17.2464(7)
_cell_measurement_temperature 293(2)
_cell_volume 2143.66(13)
_computing_cell_refinement 'Bruker SMART'
_computing_data_collection 'Bruker SMART'
_computing_data_reduction 'Bruker SAINT'
_computing_molecular_graphics 'Bruker SHELXTL'
_computing_publication_material 'Bruker SHELXTL'
_computing_structure_refinement 'Bruker SHELXTL'
_computing_structure_solution 'Bruker SHELXTL'
_diffrn_ambient_temperature 293(2)
_diffrn_measured_fraction_theta_full 0.950
_diffrn_measured_fraction_theta_max 0.950
_diffrn_measurement_device_type 'Bruker, Apex CCD area Detector'
_diffrn_measurement_method SMART
_diffrn_radiation_monochromator graphite
_diffrn_radiation_source 'fine-focus sealed tube'
_diffrn_radiation_type MoK\a
_diffrn_radiation_wavelength 0.71073
_diffrn_reflns_av_R_equivalents 0.0353
_diffrn_reflns_av_sigmaI/netI 0.0578
_diffrn_reflns_limit_h_max 18
_diffrn_reflns_limit_h_min -17
_diffrn_reflns_limit_k_max 14
_diffrn_reflns_limit_k_min -14
_diffrn_reflns_limit_l_max 18
_diffrn_reflns_limit_l_min -23
_diffrn_reflns_number 10326
_diffrn_reflns_theta_full 28.00
_diffrn_reflns_theta_max 28.00
_diffrn_reflns_theta_min 3.00
_exptl_absorpt_coefficient_mu 0.084
_exptl_absorpt_correction_T_max 0.992
_exptl_absorpt_correction_T_min 0.976
_exptl_absorpt_correction_type empirical
_exptl_absorpt_process_details 'Blessing, Acta Cryst. (1995) A51 33-58'
_exptl_crystal_colour Colorless
_exptl_crystal_density_diffrn 1.173
_exptl_crystal_density_method 'not measured'
_exptl_crystal_description Plates
_exptl_crystal_F_000 816
_exptl_crystal_size_max 0.32
_exptl_crystal_size_mid 0.25
_exptl_crystal_size_min 0.11
_refine_diff_density_max 0.230
_refine_diff_density_min -0.255
_refine_diff_density_rms 0.050
_refine_ls_extinction_method none
_refine_ls_goodness_of_fit_ref 1.083
_refine_ls_hydrogen_treatment constr
_refine_ls_matrix_type full
_refine_ls_number_parameters 250
_refine_ls_number_reflns 4918
_refine_ls_number_restraints 0
_refine_ls_restrained_S_all 1.083
_refine_ls_R_factor_all 0.0774
_refine_ls_R_factor_gt 0.0510
_refine_ls_shift/su_max 0.000
_refine_ls_shift/su_mean 0.000
_refine_ls_structure_factor_coef Fsqd
_refine_ls_weighting_details 'calc w=1/[\s^2^(Fo^2^)+(0.0451P)^2^+0.6053P] where P=(Fo^2^+2Fc^2^)/3'
_refine_ls_weighting_scheme calc
_refine_ls_wR_factor_gt 0.1156
_refine_ls_wR_factor_ref 0.1350
_reflns_number_gt 3515
_reflns_number_total 4918
_reflns_threshold_expression >2sigma(I)
_cod_data_source_file ol300739b_si_001.cif
_cod_data_source_block senthil
_cod_depositor_comments
;
The following automatic conversions were performed:

'_symmetry_cell_setting' value 'Monoclinic' changed to 'monoclinic'
according to /home/saulius/struct/CIF-dictionaries/cif_core.dic
dictionary named 'cif_core.dic' version 2.4.1 from 2010-06-29.

Automatic conversion script
Id: cif_fix_values 1715 2011-07-08 13:25:40Z adriana 

 Adding full bibliography for 1507673.cif.
;
_cod_original_cell_volume 2143.66(12)
_cod_original_sg_symbol_H-M P21/c
_cod_database_code 1507673

loop_
_symmetry_equiv_pos_as_xyz
'x, y, z'
'-x, y+1/2, -z+1/2'
'-x, -y, -z'
'x, -y-1/2, z-1/2'

loop_
_atom_site_label
_atom_site_type_symbol
_atom_site_fract_x
_atom_site_fract_y
_atom_site_fract_z
_atom_site_U_iso_or_equiv
_atom_site_adp_type
_atom_site_occupancy
_atom_site_symmetry_multiplicity
_atom_site_calc_flag
_atom_site_refinement_flags
O1 O 0.35019(10) 0.61538(11) 0.61733(7) 0.0235(3) Uani 1 1 d .
O2 O 0.30012(10) 0.38816(12) 0.77643(8) 0.0269(3) Uani 1 1 d .
O3 O 0.39505(11) 0.41621(11) 0.65279(8) 0.0276(3) Uani 1 1 d .
O4 O 0.45045(11) 0.35219(13) 0.92723(8) 0.0300(3) Uani 1 1 d .
O7 O 0.67260(11) 0.67128(13) 0.86113(10) 0.0360(3) Uani 1 1 d .
H7 H 0.6716 0.7421 0.8466 0.054 Uiso 1 1 d R
N5 N 0.42222(12) 0.55506(13) 0.76057(9) 0.0215(3) Uani 1 1 d .
N6 N 0.47891(12) 0.46975(14) 0.83319(9) 0.0222(3) Uani 1 1 d .
C8 C 0.46048(14) 0.67628(16) 0.80093(11) 0.0214(4) Uani 1 1 d .
H8 H 0.4617 0.7302 0.7564 0.026 Uiso 1 1 calc R
C9 C 0.41034(15) 0.39944(17) 0.85236(12) 0.0235(4) Uani 1 1 d .
C10 C 0.39079(14) 0.51991(17) 0.67403(11) 0.0222(4) Uani 1 1 d .
C11 C 0.29050(15) 0.59907(17) 0.51566(11) 0.0226(4) Uani 1 1 d .
C12 C 0.26073(15) 0.76741(18) 0.74454(12) 0.0266(4) Uani 1 1 d .
C13 C 0.38031(16) 0.55456(19) 0.49593(12) 0.0315(4) Uani 1 1 d .
H13A H 0.4489 0.6063 0.5263 0.047 Uiso 1 1 calc R
H13B H 0.3453 0.5556 0.4300 0.047 Uiso 1 1 calc R
H13C H 0.4038 0.4736 0.5189 0.047 Uiso 1 1 calc R
C14 C 0.58804(15) 0.65450(17) 0.88490(12) 0.0248(4) Uani 1 1 d .
H14 H 0.6062 0.7070 0.9370 0.030 Uiso 1 1 calc R
C15 C 0.59137(15) 0.52217(17) 0.91034(12) 0.0274(4) Uani 1 1 d .
H15A H 0.6591 0.4816 0.9165 0.033 Uiso 1 1 calc R
H15B H 0.5968 0.5148 0.9686 0.033 Uiso 1 1 calc R
C16 C 0.25074(17) 0.72636(18) 0.47969(12) 0.0308(4) Uani 1 1 d .
H16A H 0.1997 0.7555 0.4981 0.046 Uiso 1 1 calc R
H16B H 0.2081 0.7264 0.4130 0.046 Uiso 1 1 calc R
H16C H 0.3192 0.7779 0.5051 0.046 Uiso 1 1 calc R
C17 C 0.37895(15) 0.72836(19) 0.82821(12) 0.0282(4) Uani 1 1 d .
H17A H 0.3660 0.6678 0.8624 0.034 Uiso 1 1 calc R
H17B H 0.4177 0.7972 0.8690 0.034 Uiso 1 1 calc R
C18 C 0.18504(16) 0.51441(19) 0.47891(13) 0.0344(5) Uani 1 1 d .
H18A H 0.2132 0.4338 0.5002 0.052 Uiso 1 1 calc R
H18B H 0.1381 0.5159 0.4121 0.052 Uiso 1 1 calc R
H18C H 0.1371 0.5401 0.5012 0.052 Uiso 1 1 calc R
C19 C 0.25577(19) 0.18468(19) 0.80800(15) 0.0421(5) Uani 1 1 d .
H19A H 0.2899 0.1563 0.7751 0.063 Uiso 1 1 calc R
H19B H 0.1908 0.1330 0.7945 0.063 Uiso 1 1 calc R
H19C H 0.3152 0.1836 0.8737 0.063 Uiso 1 1 calc R
C20 C 0.21054(16) 0.31239(19) 0.77758(13) 0.0299(4) Uani 1 1 d .
C21 C 0.24815(19) 0.88219(19) 0.70871(14) 0.0387(5) Uani 1 1 d .
H21 H 0.3121 0.9356 0.7379 0.046 Uiso 1 1 calc R
C22 C 0.17607(19) 0.3723(2) 0.83833(15) 0.0450(6) Uani 1 1 d .
H22A H 0.2429 0.3716 0.9019 0.068 Uiso 1 1 calc R
H22B H 0.1110 0.3290 0.8332 0.068 Uiso 1 1 calc R
H22C H 0.1524 0.4542 0.8183 0.068 Uiso 1 1 calc R
C23 C 0.16497(17) 0.6897(2) 0.69900(15) 0.0371(5) Uani 1 1 d .
H23 H 0.1719 0.6119 0.7218 0.045 Uiso 1 1 calc R
C24 C 0.05845(18) 0.7261(2) 0.61967(16) 0.0464(6) Uani 1 1 d .
H24 H -0.0051 0.6724 0.5896 0.056 Uiso 1 1 calc R
C25 C 0.10805(17) 0.3147(2) 0.67571(14) 0.0435(6) Uani 1 1 d .
H25A H 0.0847 0.3969 0.6562 0.065 Uiso 1 1 calc R
H25B H 0.0418 0.2706 0.6679 0.065 Uiso 1 1 calc R
H25C H 0.1329 0.2782 0.6386 0.065 Uiso 1 1 calc R
C26 C 0.1416(2) 0.9185(2) 0.62997(15) 0.0473(6) Uani 1 1 d .
H26 H 0.1342 0.9963 0.6069 0.057 Uiso 1 1 calc R
C27 C 0.04634(19) 0.8404(2) 0.58545(15) 0.0459(6) Uani 1 1 d .
H27 H -0.0255 0.8651 0.5327 0.055 Uiso 1 1 calc R

loop_
_atom_site_aniso_label
_atom_site_aniso_U_11
_atom_site_aniso_U_22
_atom_site_aniso_U_33
_atom_site_aniso_U_23
_atom_site_aniso_U_13
_atom_site_aniso_U_12
O1 0.0350(6) 0.0159(6) 0.0192(6) 0.0007(5) 0.0147(5) 0.0019(5)
O2 0.0254(6) 0.0268(7) 0.0251(6) 0.0061(6) 0.0118(5) -0.0032(6)
O3 0.0407(7) 0.0153(7) 0.0287(6) -0.0018(5) 0.0204(6) 0.0026(6)
O4 0.0316(6) 0.0317(8) 0.0242(6) 0.0076(6) 0.0139(5) -0.0020(6)
O7 0.0330(7) 0.0258(8) 0.0562(9) 0.0102(7) 0.0292(7) 0.0029(6)
N5 0.0289(7) 0.0148(8) 0.0205(7) 0.0030(6) 0.0134(6) 0.0008(6)
N6 0.0252(7) 0.0184(8) 0.0206(7) 0.0038(6) 0.0113(6) 0.0003(6)
C8 0.0271(8) 0.0161(9) 0.0221(8) -0.0003(7) 0.0144(7) -0.0001(7)
C9 0.0265(8) 0.0204(10) 0.0241(8) 0.0008(8) 0.0144(7) 0.0015(8)
C10 0.0237(8) 0.0208(10) 0.0245(8) 0.0016(8) 0.0149(7) 0.0009(8)
C11 0.0260(8) 0.0232(10) 0.0161(7) -0.0021(7) 0.0100(7) -0.0023(8)
C12 0.0315(9) 0.0231(10) 0.0302(9) -0.0012(8) 0.0201(8) 0.0060(8)
C13 0.0394(10) 0.0338(12) 0.0285(9) -0.0016(9) 0.0234(9) 0.0006(9)
C14 0.0265(8) 0.0205(10) 0.0270(9) -0.0008(8) 0.0144(7) -0.0002(8)
C15 0.0265(8) 0.0250(10) 0.0248(9) 0.0018(8) 0.0106(7) -0.0028(8)
C16 0.0352(9) 0.0305(11) 0.0240(9) 0.0048(8) 0.0146(8) 0.0033(9)
C17 0.0331(9) 0.0274(11) 0.0253(8) -0.0029(8) 0.0168(8) 0.0041(9)
C18 0.0292(9) 0.0339(12) 0.0336(10) 0.0015(9) 0.0133(8) -0.0057(9)
C19 0.0445(11) 0.0261(12) 0.0469(12) 0.0053(10) 0.0197(10) -0.0070(10)
C20 0.0272(9) 0.0302(11) 0.0314(9) 0.0023(9) 0.0156(8) -0.0078(9)
C21 0.0411(11) 0.0259(11) 0.0421(11) -0.0007(10) 0.0186(10) -0.0005(10)
C22 0.0430(11) 0.0528(16) 0.0501(12) 0.0018(12) 0.0326(11) -0.0033(11)
C23 0.0366(10) 0.0264(11) 0.0492(12) 0.0059(10) 0.0243(10) 0.0006(9)
C24 0.0289(10) 0.0458(15) 0.0556(14) -0.0013(12) 0.0178(10) -0.0028(11)
C25 0.0309(10) 0.0501(15) 0.0373(11) 0.0031(11) 0.0113(9) -0.0080(10)
C26 0.0555(13) 0.0324(13) 0.0463(12) 0.0156(11) 0.0234(11) 0.0146(11)
C27 0.0347(11) 0.0547(16) 0.0380(11) 0.0070(11) 0.0136(9) 0.0154(11)

loop_
_atom_type_symbol
_atom_type_description
_atom_type_scat_dispersion_real
_atom_type_scat_dispersion_imag
_atom_type_scat_source
C C 0.0033 0.0016 'International Tables Vol C Tables 4.2.6.8 and 6.1.1.4'
H H 0.0000 0.0000 'International Tables Vol C Tables 4.2.6.8 and 6.1.1.4'
N N 0.0061 0.0033 'International Tables Vol C Tables 4.2.6.8 and 6.1.1.4'
O O 0.0106 0.0060 'International Tables Vol C Tables 4.2.6.8 and 6.1.1.4'

loop_
_geom_angle_atom_site_label_1
_geom_angle_atom_site_label_2
_geom_angle_atom_site_label_3
_geom_angle
C10 O1 C11 120.33(13)
C9 O2 C20 120.89(13)
C14 O7 H7 109.4
C10 N5 N6 117.97(14)
C10 N5 C8 126.50(14)
N6 N5 C8 108.40(12)
C9 N6 N5 118.98(13)
C9 N6 C15 119.74(13)
N5 N6 C15 108.64(13)
N5 C8 C17 111.52(14)
N5 C8 C14 102.72(13)
C17 C8 C14 112.98(14)
N5 C8 H8 109.8
C17 C8 H8 109.8
C14 C8 H8 109.8
O4 C9 O2 127.17(16)
O4 C9 N6 122.45(15)
O2 C9 N6 110.30(14)
O3 C10 O1 126.55(15)
O3 C10 N5 124.15(16)
O1 C10 N5 109.23(15)
O1 C11 C13 109.17(13)
O1 C11 C16 102.07(14)
C13 C11 C16 110.96(15)
O1 C11 C18 109.82(14)
C13 C11 C18 112.79(16)
C16 C11 C18 111.47(15)
C23 C12 C21 118.31(18)
C23 C12 C17 121.90(18)
C21 C12 C17 119.72(18)
C11 C13 H13A 109.5
C11 C13 H13B 109.5
H13A C13 H13B 109.5
C11 C13 H13C 109.5
H13A C13 H13C 109.5
H13B C13 H13C 109.5
O7 C14 C15 107.96(14)
O7 C14 C8 111.49(14)
C15 C14 C8 105.18(14)
O7 C14 H14 110.7
C15 C14 H14 110.7
C8 C14 H14 110.7
N6 C15 C14 105.48(14)
N6 C15 H15A 110.6
C14 C15 H15A 110.6
N6 C15 H15B 110.6
C14 C15 H15B 110.6
H15A C15 H15B 108.8
C11 C16 H16A 109.5
C11 C16 H16B 109.5
H16A C16 H16B 109.5
C11 C16 H16C 109.5
H16A C16 H16C 109.5
H16B C16 H16C 109.5
C12 C17 C8 111.97(14)
C12 C17 H17A 109.2
C8 C17 H17A 109.2
C12 C17 H17B 109.2
C8 C17 H17B 109.2
H17A C17 H17B 107.9
C11 C18 H18A 109.5
C11 C18 H18B 109.5
H18A C18 H18B 109.5
C11 C18 H18C 109.5
H18A C18 H18C 109.5
H18B C18 H18C 109.5
C20 C19 H19A 109.5
C20 C19 H19B 109.5
H19A C19 H19B 109.5
C20 C19 H19C 109.5
H19A C19 H19C 109.5
H19B C19 H19C 109.5
O2 C20 C19 111.00(15)
O2 C20 C22 109.09(17)
C19 C20 C22 112.83(18)
O2 C20 C25 101.63(14)
C19 C20 C25 110.54(18)
C22 C20 C25 111.19(17)
C12 C21 C26 120.7(2)
C12 C21 H21 119.6
C26 C21 H21 119.6
C20 C22 H22A 109.5
C20 C22 H22B 109.5
H22A C22 H22B 109.5
C20 C22 H22C 109.5
H22A C22 H22C 109.5
H22B C22 H22C 109.5
C12 C23 C24 120.9(2)
C12 C23 H23 119.6
C24 C23 H23 119.6
C27 C24 C23 120.4(2)
C27 C24 H24 119.8
C23 C24 H24 119.8
C20 C25 H25A 109.5
C20 C25 H25B 109.5
H25A C25 H25B 109.5
C20 C25 H25C 109.5
H25A C25 H25C 109.5
H25B C25 H25C 109.5
C27 C26 C21 120.4(2)
C27 C26 H26 119.8
C21 C26 H26 119.8
C24 C27 C26 119.3(2)
C24 C27 H27 120.4
C26 C27 H27 120.4

loop_
_geom_bond_atom_site_label_1
_geom_bond_atom_site_label_2
_geom_bond_distance
O1 C10 1.334(2)
O1 C11 1.4807(19)
O2 C9 1.336(2)
O2 C20 1.480(2)
O3 C10 1.216(2)
O4 C9 1.208(2)
O7 C14 1.421(2)
O7 H7 0.8201
N5 C10 1.363(2)
N5 N6 1.4086(19)
N5 C8 1.467(2)
N6 C9 1.381(2)
N6 C15 1.474(2)
C8 C17 1.528(2)
C8 C14 1.535(2)
C8 H8 0.9800
C11 C13 1.510(2)
C11 C16 1.513(3)
C11 C18 1.518(2)
C12 C23 1.379(3)
C12 C21 1.381(3)
C12 C17 1.505(2)
C13 H13A 0.9600
C13 H13B 0.9600
C13 H13C 0.9600
C14 C15 1.522(3)
C14 H14 0.9800
C15 H15A 0.9700
C15 H15B 0.9700
C16 H16A 0.9600
C16 H16B 0.9600
C16 H16C 0.9600
C17 H17A 0.9700
C17 H17B 0.9700
C18 H18A 0.9600
C18 H18B 0.9600
C18 H18C 0.9600
C19 C20 1.514(3)
C19 H19A 0.9600
C19 H19B 0.9600
C19 H19C 0.9600
C20 C22 1.514(3)
C20 C25 1.520(3)
C21 C26 1.382(3)
C21 H21 0.9300
C22 H22A 0.9600
C22 H22B 0.9600
C22 H22C 0.9600
C23 C24 1.386(3)
C23 H23 0.9300
C24 C27 1.366(3)
C24 H24 0.9300
C25 H25A 0.9600
C25 H25B 0.9600
C25 H25C 0.9600
C26 C27 1.377(3)
C26 H26 0.9300
C27 H27 0.9300

loop_
_geom_torsion_atom_site_label_1
_geom_torsion_atom_site_label_2
_geom_torsion_atom_site_label_3
_geom_torsion_atom_site_label_4
_geom_torsion
C10 N5 N6 C9 -92.26(19)
C8 N5 N6 C9 115.30(16)
C10 N5 N6 C15 125.98(15)
C8 N5 N6 C15 -26.46(17)
C10 N5 C8 C17 121.06(17)
N6 N5 C8 C17 -89.49(15)
C10 N5 C8 C14 -117.66(17)
N6 N5 C8 C14 31.79(16)
C20 O2 C9 O4 0.7(3)
C20 O2 C9 N6 177.27(15)
N5 N6 C9 O4 -157.45(16)
C15 N6 C9 O4 -19.9(3)
N5 N6 C9 O2 25.8(2)
C15 N6 C9 O2 163.29(15)
C11 O1 C10 O3 7.6(2)
C11 O1 C10 N5 -169.29(13)
N6 N5 C10 O3 9.4(2)
C8 N5 C10 O3 156.34(16)
N6 N5 C10 O1 -173.54(12)
C8 N5 C10 O1 -26.6(2)
C10 O1 C11 C13 -67.34(19)
C10 O1 C11 C16 175.16(14)
C10 O1 C11 C18 56.8(2)
N5 C8 C14 O7 91.86(16)
C17 C8 C14 O7 -147.86(16)
N5 C8 C14 C15 -24.90(17)
C17 C8 C14 C15 95.38(18)
C9 N6 C15 C14 -132.16(16)
N5 N6 C15 C14 9.26(18)
O7 C14 C15 N6 -108.94(15)
C8 C14 C15 N6 10.21(18)
C23 C12 C17 C8 89.9(2)
C21 C12 C17 C8 -86.8(2)
N5 C8 C17 C12 -74.0(2)
C14 C8 C17 C12 170.86(16)
C9 O2 C20 C19 -55.6(2)
C9 O2 C20 C22 69.4(2)
C9 O2 C20 C25 -173.14(16)
C23 C12 C21 C26 0.9(3)
C17 C12 C21 C26 177.71(18)
C21 C12 C23 C24 -0.5(3)
C17 C12 C23 C24 -177.19(18)
C12 C23 C24 C27 -0.4(3)
C12 C21 C26 C27 -0.5(3)
C23 C24 C27 C26 0.8(4)
C21 C26 C27 C24 -0.4(4)
